data_4100364
loop_
_publ_author_name
'Mikhail Y. Redko'
'James E. Jackson'
'Rui H. Huang'
'James L. Dye'

_publ_section_title
;
Design and Synthesis of a Thermally Stable Organic Electride
;
_journal_name_full 'Journal of the American Chemical Society'
_journal_year 2005
_journal_volume 127
_journal_page_first 12416
_journal_page_last 12422
_chemical_formula_sum 'C24 H48 N8 Na2'
_chemical_formula_weight 494.68
_space_group_IT_number 56
_symmetry_cell_setting orthorhombic
_symmetry_space_group_name_Hall '-P 2ab 2ac'
_symmetry_space_group_name_H-M 'P c c n'
_cell_angle_alpha 90.00
_cell_angle_beta 90.00
_cell_angle_gamma 90.00
_cell_formula_units_Z 4
_cell_length_a 11.074(2)
_cell_length_b 14.812(3)
_cell_length_c 18.825(4)
_cell_measurement_temperature 173(2)
_cell_volume 3087.8(11)
_diffrn_ambient_temperature 173(2)
_exptl_crystal_density_diffrn 1.064
_cod_database_code 4100364

loop_
_symmetry_equiv_pos_as_xyz
'x, y, z'
'-x+1/2, -y+1/2, z'
'-x, y+1/2, -z+1/2'
'x+1/2, -y, -z+1/2'
'-x, -y, -z'
'x-1/2, y-1/2, -z'
'x, -y-1/2, z-1/2'
'-x-1/2, y, z-1/2'

loop_
_atom_site_label
_atom_site_type_symbol
_atom_site_fract_x
_atom_site_fract_y
_atom_site_fract_z
_atom_site_U_iso_or_equiv
_atom_site_adp_type
_atom_site_occupancy
_atom_site_symmetry_multiplicity
_atom_site_calc_flag
_atom_site_refinement_flags
_atom_site_disorder_assembly
_atom_site_disorder_group
Na1 Na 0.7500 0.2500 0.36621(15) 0.0497(11) Uani 1 2 d S . .
Na2 Na 0.2500 0.2500 0.1644(2) 0.1021(17) Uani 1 2 d S . .
N1 N 0.9210(7) 0.4106(6) 0.3664(5) 0.099(2) Uani 1 1 d . . .
C2 C 0.8594(15) 0.4853(9) 0.4011(11) 0.140(5) Uani 1 1 d . . .
H2A H 0.920(9) 0.537(8) 0.406(6) 0.18(5) Uiso 1 1 d . . .
H2B H 0.803(6) 0.520(5) 0.370(4) 0.07(3) Uiso 1 1 d . . .
C3 C 0.7804(15) 0.4581(11) 0.4625(9) 0.144(6) Uani 1 1 d . . .
H3A H 0.736(6) 0.514(5) 0.472(4) 0.09(3) Uiso 1 1 d . . .
H3B H 0.841(13) 0.426(8) 0.507(7) 0.24(7) Uiso 1 1 d . . .
N4 N 0.6905(7) 0.3931(5) 0.4426(4) 0.088(2) Uani 1 1 d . . .
C5 C 0.6012(14) 0.4267(10) 0.3913(7) 0.107(4) Uani 1 1 d . . .
H5A H 0.580(7) 0.481(5) 0.404(4) 0.09(3) Uiso 1 1 d . . .
H5B H 0.639(7) 0.426(5) 0.346(4) 0.09(3) Uiso 1 1 d . . .
C6 C 0.4917(13) 0.3688(10) 0.3920(5) 0.100(4) Uani 1 1 d . . .
H6A H 0.467(6) 0.365(4) 0.342(4) 0.08(2) Uiso 1 1 d . . .
H6B H 0.427(6) 0.387(4) 0.422(4) 0.08(3) Uiso 1 1 d . . .
C7 C 0.6285(15) 0.3601(13) 0.5056(7) 0.135(6) Uani 1 1 d . . .
H7A H 0.679(6) 0.330(5) 0.544(4) 0.09(3) Uiso 1 1 d . . .
H7B H 0.575(8) 0.398(6) 0.519(4) 0.11(4) Uiso 1 1 d . . .
C8 C 0.5598(12) 0.2754(14) 0.4879(5) 0.117(5) Uani 1 1 d . . .
H8A H 0.492(8) 0.260(7) 0.508(4) 0.12(4) Uiso 1 1 d . . .
H8B H 0.619(7) 0.221(5) 0.496(3) 0.08(3) Uiso 1 1 d . . .
N9 N 0.5256(6) 0.2754(6) 0.4109(3) 0.076(2) Uani 1 1 d . . .
C10 C 0.4302(9) 0.2099(11) 0.3950(6) 0.108(4) Uani 1 1 d . . .
H10A H 0.406(6) 0.224(5) 0.344(4) 0.09(3) Uiso 1 1 d . . .
H10B H 0.372(6) 0.228(4) 0.427(3) 0.08(3) Uiso 1 1 d . . .
C11 C 0.4698(12) 0.1154(11) 0.4074(8) 0.118(4) Uani 1 1 d . . .
H11A H 0.493(10) 0.086(8) 0.454(6) 0.17(6) Uiso 1 1 d . . .
H11B H 0.406(8) 0.059(6) 0.393(4) 0.12(4) Uiso 1 1 d . . .
C12 C 0.6213(7) 0.2364(6) 0.2200(4) 0.056(2) Uani 1 1 d . . .
H12A H 0.551(5) 0.251(3) 0.261(3) 0.050(16) Uiso 1 1 d . . .
H12B H 0.578(5) 0.218(4) 0.179(3) 0.06(2) Uiso 1 1 d . . .
C13 C 0.6844(7) 0.3241(6) 0.2016(4) 0.058(2) Uani 1 1 d . . .
H13A H 0.699(6) 0.323(4) 0.154(4) 0.08(3) Uiso 1 1 d . . .
H13B H 0.640(5) 0.377(3) 0.209(2) 0.020(17) Uiso 1 1 d . . .
N14 N 0.7942(5) 0.3319(4) 0.2446(3) 0.0510(15) Uani 1 1 d . . .
C15 C 0.8472(11) 0.4223(7) 0.2421(6) 0.091(3) Uani 1 1 d . . .
H15A H 0.766(9) 0.462(6) 0.256(5) 0.16(4) Uiso 1 1 d . . .
H15B H 0.869(6) 0.434(4) 0.195(3) 0.07(2) Uiso 1 1 d . . .
C16 C 0.9546(12) 0.4289(8) 0.2911(8) 0.113(4) Uani 1 1 d . . .
H16A H 1.020(7) 0.384(5) 0.274(4) 0.09(3) Uiso 1 1 d . . .
H16B H 0.974(9) 0.484(6) 0.290(5) 0.12(4) Uiso 1 1 d . . .

loop_
_atom_site_aniso_label
_atom_site_aniso_U_11
_atom_site_aniso_U_22
_atom_site_aniso_U_33
_atom_site_aniso_U_23
_atom_site_aniso_U_13
_atom_site_aniso_U_12
Na1 0.054(2) 0.062(2) 0.0334(18) 0.000 0.000 0.018(2)
Na2 0.071(3) 0.138(4) 0.097(3) 0.000 0.000 0.004(3)
N1 0.079(6) 0.093(7) 0.126(7) -0.036(6) -0.022(6) -0.016(5)
C2 0.132(12) 0.076(10) 0.213(17) -0.072(11) -0.043(13) -0.004(10)
C3 0.140(14) 0.135(12) 0.157(13) -0.097(11) -0.020(11) 0.064(11)
N4 0.088(5) 0.116(6) 0.059(5) -0.033(4) -0.018(5) 0.022(5)
C5 0.124(12) 0.111(10) 0.087(9) -0.033(8) -0.015(8) 0.077(9)
C6 0.084(9) 0.163(12) 0.054(7) -0.009(7) 0.010(6) 0.064(9)
C7 0.124(13) 0.226(19) 0.054(8) -0.027(9) -0.001(8) 0.099(13)
C8 0.073(8) 0.234(18) 0.046(6) 0.026(9) 0.020(6) 0.067(10)
N9 0.057(5) 0.126(7) 0.044(4) 0.010(4) 0.007(3) 0.021(5)
C10 0.044(6) 0.192(15) 0.087(8) 0.036(8) 0.034(6) 0.013(7)
C11 0.075(9) 0.140(12) 0.141(11) 0.056(10) 0.015(8) -0.027(8)
C12 0.047(4) 0.078(7) 0.045(4) -0.006(5) -0.010(4) -0.008(5)
C13 0.065(6) 0.067(6) 0.043(5) 0.011(5) -0.006(4) 0.026(5)
N14 0.049(4) 0.046(4) 0.058(4) 0.010(3) 0.003(3) 0.000(3)
C15 0.097(9) 0.078(8) 0.098(8) 0.026(6) 0.021(7) -0.022(6)
C16 0.107(10) 0.070(9) 0.162(13) -0.008(9) 0.006(9) -0.035(8)

loop_
_geom_bond_atom_site_label_1
_geom_bond_atom_site_label_2
_geom_bond_distance
_geom_bond_site_symmetry_2
_geom_bond_publ_flag
Na1 N14 2.637(6) 2_655 ?
Na1 N14 2.637(6) . ?
Na1 N4 2.645(7) . ?
Na1 N4 2.645(7) 2_655 ?
Na1 N9 2.651(6) . ?
Na1 N9 2.651(6) 2_655 ?
Na1 N1 3.041(7) . ?
Na1 N1 3.041(7) 2_655 ?
Na1 C12 3.107(8) . ?
Na1 C12 3.107(8) 2_655 ?
N1 C2 1.454(14) . ?
N1 C11 1.485(13) 2_655 ?
N1 C16 1.489(13) . ?
C2 C3 1.506(18) . ?
C3 N4 1.434(15) . ?
N4 C5 1.468(11) . ?
N4 C7 1.456(15) . ?
C5 C6 1.485(15) . ?
C6 N9 1.477(11) . ?
C7 C8 1.504(18) . ?
C8 N9 1.498(11) . ?
N9 C10 1.466(12) . ?
C10 C11 1.486(15) . ?
C11 N1 1.485(13) 2_655 ?
C12 N14 1.454(8) 2_655 ?
C12 C13 1.515(10) . ?
C13 N14 1.465(8) . ?
N14 C15 1.463(10) . ?
N14 C12 1.454(8) 2_655 ?
C15 C16 1.509(14) . ?
